data_7247306
loop_
_publ_author_name
'Huang, Wei-Chun'
'Chen, Wei-Hao'
'Chen, Chia-Ling'
'Liao, Tsung-Te'
'Chen, Yi-Wun'
'Chen, Jhy-Der'

_publ_section_title
;
 Formation of entangled Co(ii) coordination polymers based on
 bis-pyridyl-bis-amide and angular dicarboxylate ligands: a structural
 comparison
;
_journal_issue 39
_journal_name_full CrystEngComm
_journal_page_first 5575
_journal_page_last 5587
_journal_paper_doi 10.1039/D3CE00803G
_journal_volume 25
_journal_year 2023
_chemical_formula_sum 'C34 H37 Co N4 O9.5 S'
_chemical_formula_weight 744.66
_space_group_crystal_system monoclinic
_space_group_IT_number 15
_space_group_name_Hall '-C 2yc'
_space_group_name_H-M_alt 'C 1 2/c 1'
_atom_sites_solution_hydrogens mixed
_audit_creation_method SHELXL-2017/1
_audit_update_record
;
2023-08-06 deposited with the CCDC.	2023-09-04 downloaded from the CCDC.
;
_cell_angle_alpha 90
_cell_angle_beta 114.9880(16)
_cell_angle_gamma 90
_cell_formula_units_Z 8
_cell_length_a 27.6580(9)
_cell_length_b 11.2065(4)
_cell_length_c 24.7275(8)
_cell_measurement_reflns_used 9970
_cell_measurement_temperature 296(2)
_cell_measurement_theta_max 28.18
_cell_measurement_theta_min 2.33
_cell_volume 6946.9(4)
_computing_cell_refinement 'Bruker SAINT'
_computing_data_collection 'Bruker APEX2'
_computing_data_reduction 'Bruker SAINT'
_computing_molecular_graphics 'Bruker SHELXTL'
_computing_publication_material 'Bruker SHELXTL'
_computing_structure_refinement 'SHELXL-2017/1 (Sheldrick, 2017)'
_computing_structure_solution 'SHELXS-97 (Sheldrick 2008)'
_diffrn_ambient_temperature 296(2)
_diffrn_measured_fraction_theta_full 0.988
_diffrn_measured_fraction_theta_max 0.988
_diffrn_measurement_device_type 'Bruker APEX-II CCD'
_diffrn_measurement_method '\f and \w scans'
_diffrn_radiation_type MoK\a
_diffrn_radiation_wavelength 0.71073
_diffrn_reflns_av_R_equivalents 0.0290
_diffrn_reflns_av_unetI/netI 0.0371
_diffrn_reflns_Laue_measured_fraction_full 0.988
_diffrn_reflns_Laue_measured_fraction_max 0.988
_diffrn_reflns_limit_h_max 31
_diffrn_reflns_limit_h_min -34
_diffrn_reflns_limit_k_max 13
_diffrn_reflns_limit_k_min -11
_diffrn_reflns_limit_l_max 30
_diffrn_reflns_limit_l_min -30
_diffrn_reflns_number 26738
_diffrn_reflns_point_group_measured_fraction_full 0.988
_diffrn_reflns_point_group_measured_fraction_max 0.988
_diffrn_reflns_theta_full 25.242
_diffrn_reflns_theta_max 25.996
_diffrn_reflns_theta_min 1.625
_exptl_absorpt_coefficient_mu 0.615
_exptl_absorpt_correction_T_max 0.7457
_exptl_absorpt_correction_T_min 0.6522
_exptl_absorpt_correction_type multi-scan
_exptl_absorpt_process_details 'SADABS V2008/1 (Bruker AXS, 2008)'
_exptl_crystal_colour pink
_exptl_crystal_density_diffrn 1.424
_exptl_crystal_description plate
_exptl_crystal_F_000 3104
_exptl_crystal_size_max 0.500
_exptl_crystal_size_mid 0.200
_exptl_crystal_size_min 0.100
_refine_diff_density_max 0.398
_refine_diff_density_min -0.533
_refine_diff_density_rms 0.074
_refine_ls_extinction_method none
_refine_ls_goodness_of_fit_ref 1.043
_refine_ls_hydrogen_treatment mixed
_refine_ls_matrix_type full
_refine_ls_number_parameters 451
_refine_ls_number_reflns 6767
_refine_ls_number_restraints 0
_refine_ls_restrained_S_all 1.043
_refine_ls_R_factor_all 0.0531
_refine_ls_R_factor_gt 0.0357
_refine_ls_shift/su_max 0.001
_refine_ls_shift/su_mean 0.000
_refine_ls_structure_factor_coef Fsqd
_refine_ls_weighting_details 'w=1/[\s^2^(Fo^2^)+(0.0804P)^2^+0.3731P] where P=(Fo^2^+2Fc^2^)/3'
_refine_ls_weighting_scheme calc
_refine_ls_wR_factor_gt 0.1066
_refine_ls_wR_factor_ref 0.1222
_reflns_Friedel_coverage 0.000
_reflns_number_gt 5305
_reflns_number_total 6767
_reflns_threshold_expression 'I > 2\s(I)'
_cod_data_source_file d3ce00803g2.cif
_cod_data_source_block 2b
_cod_depositor_comments
;
The following automatic conversions were performed:

data item '_exptl_absorpt_correction_type' value 'multi_scan' was
changed to 'multi-scan' in accordance with the
/home/data/users/saulius/crontab/automatic-downloads/rss-feeds/RSC/lib/dictionaries/cif_core.dic
dictionary named 'cif_core.dic' version 2.4.2 last updated on
2011-04-26.

Automatic conversion script
Id: cif_fix_values 8170 2020-07-09 18:12:32Z antanas 

 Adding full bibliography for 7247304--7247313.cif.
;
_cod_original_sg_symbol_H-M 'C 2/c'
_cod_original_formula_sum 'C34 H37 Co N4 O9.50 S'
_cod_database_code 7247306
_shelx_shelxl_version_number 2017/1
_shelx_space_group_comment
; 
The symmetry employed for this shelxl refinement is uniquely defined 
by the following loop, which should always be used as a source of 
symmetry information in preference to the above space-group names. 
They are only intended as comments. 
;
_shelx_estimated_absorpt_t_min 0.748
_shelx_estimated_absorpt_t_max 0.941

loop_
_space_group_symop_operation_xyz
'x, y, z'
'-x, y, -z+1/2'
'x+1/2, y+1/2, z'
'-x+1/2, y+1/2, -z+1/2'
'-x, -y, -z'
'x, -y, z-1/2'
'-x+1/2, -y+1/2, -z'
'x+1/2, -y+1/2, z-1/2'

loop_
_atom_site_label
_atom_site_type_symbol
_atom_site_fract_x
_atom_site_fract_y
_atom_site_fract_z
_atom_site_U_iso_or_equiv
_atom_site_adp_type
_atom_site_occupancy
_atom_site_site_symmetry_order
_atom_site_calc_flag
_atom_site_refinement_flags_posn
_atom_site_refinement_flags_adp
_atom_site_refinement_flags_occupancy
_atom_site_disorder_assembly
_atom_site_disorder_group
Co Co 0.05451(2) 0.12808(3) 0.22631(2) 0.01638(11) Uani 1 1 d . . . . .
S S -0.20544(2) -0.18455(5) -0.07987(2) 0.01905(15) Uani 1 1 d . . . . .
O1 O 0.11400(8) -0.35931(16) 0.08927(8) 0.0436(5) Uani 1 1 d . . . . .
O2 O 0.08292(8) 0.40061(19) -0.02445(8) 0.0439(5) Uani 1 1 d . . . . .
O3 O -0.00689(7) 0.01969(13) 0.17094(6) 0.0233(4) Uani 1 1 d . . . . .
O4 O -0.07604(6) 0.03072(13) 0.19598(6) 0.0235(4) Uani 1 1 d . . . . .
O5 O -0.17784(6) -0.19160(14) -0.11790(6) 0.0261(4) Uani 1 1 d . . . . .
O6 O -0.22971(7) -0.29030(13) -0.06981(7) 0.0267(4) Uani 1 1 d . . . . .
O7 O -0.41911(7) 0.16951(15) -0.17223(7) 0.0291(4) Uani 1 1 d . . . . .
O8 O -0.38054(6) 0.25257(13) -0.22650(6) 0.0230(4) Uani 1 1 d . . . . .
O9 O 0.000000 0.2253(2) 0.250000 0.0190(5) Uani 1 2 d S T P . .
N1 N 0.10618(8) 0.01065(16) 0.20605(8) 0.0212(4) Uani 1 1 d . . . . .
N2 N 0.18286(8) -0.28448(17) 0.17082(8) 0.0267(5) Uani 1 1 d . . . . .
H2A H 0.215532 -0.296018 0.195490 0.032 Uiso 1 1 calc R U . . .
N3 N 0.03633(7) 0.23657(16) 0.14705(7) 0.0202(4) Uani 1 1 d . . . . .
N4 N 0.00144(9) 0.36548(18) -0.02500(8) 0.0307(5) Uani 1 1 d . . . . .
H4A H -0.032135 0.370038 -0.047686 0.037 Uiso 1 1 calc R U . . .
C1 C 0.14814(9) -0.0446(2) 0.24853(9) 0.0246(5) Uani 1 1 d . . . . .
H1A H 0.160293 -0.016197 0.287398 0.030 Uiso 1 1 calc R U . . .
C2 C 0.17434(10) -0.1403(2) 0.23841(10) 0.0264(6) Uani 1 1 d . . . . .
H2B H 0.203457 -0.174261 0.269667 0.032 Uiso 1 1 calc R U . . .
C3 C 0.15675(10) -0.1858(2) 0.18077(10) 0.0239(5) Uani 1 1 d . . . . .
C4 C 0.11405(10) -0.1273(2) 0.13547(10) 0.0267(6) Uani 1 1 d . . . . .
H4B H 0.101635 -0.152577 0.096060 0.032 Uiso 1 1 calc R U . . .
C5 C 0.09085(10) -0.0321(2) 0.15024(9) 0.0247(5) Uani 1 1 d . . . . .
H5B H 0.062558 0.005713 0.119598 0.030 Uiso 1 1 calc R U . . .
C6 C 0.16061(11) -0.3641(2) 0.12501(11) 0.0297(6) Uani 1 1 d . . . . .
C7 C 0.19836(11) -0.4578(2) 0.12151(12) 0.0357(6) Uani 1 1 d . . . . .
H7A H 0.177981 -0.518422 0.093004 0.043 Uiso 1 1 calc R U . . .
H7B H 0.216182 -0.495851 0.160177 0.043 Uiso 1 1 calc R U . . .
C8 C 0.24002(12) -0.4074(2) 0.10314(11) 0.0363(7) Uani 1 1 d . . . . .
H8A H 0.259979 -0.473142 0.097070 0.044 Uiso 1 1 calc R U . . .
H8B H 0.264789 -0.359386 0.135711 0.044 Uiso 1 1 calc R U . . .
C9 C 0.21813(13) -0.3316(3) 0.04711(12) 0.0440(7) Uani 1 1 d . . . . .
H9A H 0.201993 -0.260465 0.054709 0.053 Uiso 1 1 calc R U . . .
H9B H 0.190294 -0.376022 0.015591 0.053 Uiso 1 1 calc R U . . .
C10 C 0.25984(13) -0.2944(2) 0.02563(12) 0.0431(7) Uani 1 1 d . . . . .
H10A H 0.272580 -0.365202 0.013108 0.052 Uiso 1 1 calc R U . . .
H10B H 0.289890 -0.259660 0.058861 0.052 Uiso 1 1 calc R U . . .
C11 C -0.01418(10) 0.2466(2) 0.10396(9) 0.0239(5) Uani 1 1 d . . . . .
H11A H -0.042157 0.222253 0.112834 0.029 Uiso 1 1 calc R U . . .
C12 C -0.02614(10) 0.2907(2) 0.04816(10) 0.0268(6) Uani 1 1 d . . . . .
H12A H -0.061492 0.295972 0.020293 0.032 Uiso 1 1 calc R U . . .
C13 C 0.01476(10) 0.3279(2) 0.03312(9) 0.0230(5) Uani 1 1 d . . . . .
C14 C 0.06653(10) 0.3236(2) 0.07773(10) 0.0263(5) Uani 1 1 d . . . . .
H14A H 0.095123 0.350637 0.070662 0.032 Uiso 1 1 calc R U . . .
C15 C 0.07445(10) 0.2781(2) 0.13280(10) 0.0262(5) Uani 1 1 d . . . . .
H15A H 0.109256 0.276382 0.162251 0.031 Uiso 1 1 calc R U . . .
C16 C 0.03492(12) 0.3964(2) -0.05103(11) 0.0309(6) Uani 1 1 d . . . . .
C17 C 0.00541(12) 0.4187(2) -0.11741(10) 0.0367(7) Uani 1 1 d . . . . .
H17A H 0.024290 0.478321 -0.129536 0.044 Uiso 1 1 calc R U . . .
H17B H -0.029978 0.449209 -0.126319 0.044 Uiso 1 1 calc R U . . .
C18 C 0.00085(13) 0.3036(2) -0.15223(11) 0.0416(7) Uani 1 1 d . . . . .
H18A H 0.035813 0.282338 -0.149485 0.050 Uiso 1 1 calc R U . . .
H18B H -0.010886 0.239815 -0.134068 0.050 Uiso 1 1 calc R U . . .
C19 C -0.03792(13) 0.3139(3) -0.21780(12) 0.0506(8) Uani 1 1 d . . . . .
H19A H -0.036541 0.240566 -0.237954 0.061 Uiso 1 1 calc R U . . .
H19B H -0.073801 0.321695 -0.220503 0.061 Uiso 1 1 calc R U . . .
C20 C -0.02711(12) 0.4175(3) -0.25014(11) 0.0452(8) Uani 1 1 d . . . . .
H20A H -0.053649 0.416982 -0.291218 0.054 Uiso 1 1 calc R U . . .
H20B H -0.031495 0.491103 -0.232042 0.054 Uiso 1 1 calc R U . . .
C21 C -0.05491(10) 0.00607(19) 0.16149(9) 0.0200(5) Uani 1 1 d . . . . .
C22 C -0.09151(9) -0.04429(19) 0.10116(9) 0.0189(5) Uani 1 1 d . . . . .
C23 C -0.14100(9) -0.0904(2) 0.09191(9) 0.0235(5) Uani 1 1 d . . . . .
H23A H -0.151031 -0.092810 0.123359 0.028 Uiso 1 1 calc R U . . .
C24 C -0.17527(10) -0.1326(2) 0.03687(10) 0.0240(5) Uani 1 1 d . . . . .
H24A H -0.208271 -0.163585 0.031151 0.029 Uiso 1 1 calc R U . . .
C25 C -0.16060(9) -0.12880(18) -0.00992(9) 0.0182(5) Uani 1 1 d . . . . .
C26 C -0.11142(10) -0.0836(2) -0.00202(10) 0.0273(6) Uani 1 1 d . . . . .
H26A H -0.101755 -0.080890 -0.033749 0.033 Uiso 1 1 calc R U . . .
C27 C -0.07682(10) -0.0424(2) 0.05395(10) 0.0260(5) Uani 1 1 d . . . . .
H27A H -0.043463 -0.013156 0.059910 0.031 Uiso 1 1 calc R U . . .
C28 C -0.25579(9) -0.07541(19) -0.11015(9) 0.0195(5) Uani 1 1 d . . . . .
C29 C -0.29580(10) -0.0676(2) -0.09025(10) 0.0263(5) Uani 1 1 d . . . . .
H29A H -0.295416 -0.117654 -0.060084 0.032 Uiso 1 1 calc R U . . .
C30 C -0.33616(10) 0.0153(2) -0.11573(10) 0.0261(5) Uani 1 1 d . . . . .
H30A H -0.363061 0.021107 -0.102681 0.031 Uiso 1 1 calc R U . . .
C31 C -0.33661(9) 0.0903(2) -0.16092(9) 0.0216(5) Uani 1 1 d . . . . .
C32 C -0.29652(10) 0.0808(2) -0.17998(11) 0.0305(6) Uani 1 1 d . . . . .
H32A H -0.296994 0.130189 -0.210429 0.037 Uiso 1 1 calc R U . . .
C33 C -0.25570(10) -0.0009(2) -0.15452(11) 0.0296(6) Uani 1 1 d . . . . .
H33A H -0.228488 -0.005572 -0.167142 0.036 Uiso 1 1 calc R U . . .
C34 C -0.38232(10) 0.1783(2) -0.18858(9) 0.0229(5) Uani 1 1 d . . . . .
O10 O -0.20964(7) -0.18569(16) -0.24298(7) 0.0352(4) Uani 1 1 d . . . . .
H10C H -0.198294 -0.186010 -0.205228 0.042 Uiso 1 1 d R U . . .
H10D H -0.184073 -0.205440 -0.251638 0.042 Uiso 1 1 d R U . . .
H9C H 0.0237(13) 0.264(3) 0.2780(14) 0.065(10) Uiso 1 1 d . . . . .

loop_
_atom_site_aniso_label
_atom_site_aniso_U_11
_atom_site_aniso_U_22
_atom_site_aniso_U_33
_atom_site_aniso_U_23
_atom_site_aniso_U_13
_atom_site_aniso_U_12
Co 0.0159(2) 0.01957(19) 0.01336(16) 0.00000(10) 0.00591(13) -0.00023(12)
S 0.0174(3) 0.0200(3) 0.0178(3) -0.0032(2) 0.0055(2) 0.0024(2)
O1 0.0310(12) 0.0420(12) 0.0410(11) -0.0119(8) -0.0011(9) 0.0055(9)
O2 0.0347(13) 0.0685(14) 0.0338(10) 0.0109(9) 0.0196(10) 0.0016(10)
O3 0.0206(9) 0.0276(9) 0.0212(8) -0.0059(6) 0.0082(7) -0.0023(7)
O4 0.0238(10) 0.0297(9) 0.0202(8) -0.0063(6) 0.0124(7) -0.0051(7)
O5 0.0207(9) 0.0376(10) 0.0199(8) -0.0051(6) 0.0086(7) 0.0084(8)
O6 0.0280(10) 0.0174(8) 0.0309(9) -0.0045(6) 0.0087(8) -0.0007(7)
O7 0.0226(10) 0.0386(10) 0.0307(9) 0.0130(7) 0.0157(8) 0.0128(8)
O8 0.0227(9) 0.0248(9) 0.0203(8) 0.0039(6) 0.0079(7) 0.0047(7)
O9 0.0200(13) 0.0178(12) 0.0166(11) 0.000 0.0052(10) 0.000
N1 0.0211(11) 0.0234(10) 0.0192(9) 0.0010(7) 0.0086(8) -0.0006(8)
N2 0.0197(11) 0.0283(11) 0.0275(10) -0.0036(8) 0.0053(9) 0.0083(9)
N3 0.0191(11) 0.0237(10) 0.0199(9) 0.0019(7) 0.0102(8) 0.0022(8)
N4 0.0269(13) 0.0435(14) 0.0201(10) 0.0092(8) 0.0085(9) 0.0070(10)
C1 0.0224(14) 0.0306(13) 0.0209(11) -0.0026(9) 0.0093(10) -0.0017(11)
C2 0.0204(14) 0.0344(15) 0.0211(11) 0.0011(9) 0.0055(10) 0.0024(11)
C3 0.0211(14) 0.0243(13) 0.0286(12) -0.0004(9) 0.0127(11) -0.0005(10)
C4 0.0292(15) 0.0293(14) 0.0200(11) -0.0036(9) 0.0087(11) 0.0026(11)
C5 0.0250(14) 0.0276(13) 0.0212(11) 0.0029(9) 0.0095(10) 0.0054(11)
C6 0.0302(16) 0.0295(15) 0.0291(13) -0.0002(10) 0.0123(12) 0.0032(11)
C7 0.0392(17) 0.0256(14) 0.0438(15) -0.0034(11) 0.0190(13) 0.0050(12)
C8 0.0397(18) 0.0318(15) 0.0393(15) -0.0069(11) 0.0188(14) 0.0058(13)
C9 0.051(2) 0.0500(18) 0.0304(14) -0.0070(12) 0.0165(14) 0.0033(15)
C10 0.056(2) 0.0401(17) 0.0386(15) -0.0047(12) 0.0251(15) 0.0015(15)
C11 0.0200(13) 0.0298(13) 0.0242(11) 0.0012(9) 0.0116(11) 0.0004(10)
C12 0.0202(14) 0.0349(14) 0.0214(11) 0.0017(9) 0.0050(10) 0.0010(11)
C13 0.0255(14) 0.0263(13) 0.0190(11) 0.0029(9) 0.0111(10) 0.0054(11)
C14 0.0227(14) 0.0335(14) 0.0256(12) 0.0063(10) 0.0130(11) 0.0018(11)
C15 0.0227(14) 0.0305(14) 0.0216(11) 0.0031(9) 0.0059(10) 0.0019(11)
C16 0.0418(18) 0.0287(14) 0.0262(13) 0.0059(10) 0.0182(13) 0.0052(12)
C17 0.0499(19) 0.0386(16) 0.0263(13) 0.0097(11) 0.0207(13) 0.0127(14)
C18 0.064(2) 0.0346(16) 0.0296(14) 0.0046(11) 0.0230(14) -0.0032(14)
C19 0.049(2) 0.069(2) 0.0344(15) -0.0034(13) 0.0184(15) -0.0154(17)
C20 0.060(2) 0.0473(17) 0.0243(13) 0.0034(12) 0.0145(14) 0.0114(15)
C21 0.0247(14) 0.0155(12) 0.0181(10) 0.0001(8) 0.0075(10) -0.0031(10)
C22 0.0211(13) 0.0167(11) 0.0180(10) -0.0009(8) 0.0074(10) 0.0004(10)
C23 0.0230(14) 0.0303(13) 0.0201(11) -0.0029(9) 0.0119(10) -0.0036(11)
C24 0.0194(14) 0.0308(14) 0.0229(11) -0.0032(9) 0.0099(10) -0.0055(10)
C25 0.0170(13) 0.0176(12) 0.0180(10) -0.0002(8) 0.0054(9) 0.0031(9)
C26 0.0320(15) 0.0337(14) 0.0192(11) -0.0038(9) 0.0138(11) -0.0052(12)
C27 0.0183(13) 0.0370(14) 0.0256(12) -0.0062(10) 0.0120(10) -0.0100(11)
C28 0.0164(12) 0.0196(12) 0.0197(10) -0.0023(8) 0.0048(9) 0.0006(10)
C29 0.0245(14) 0.0315(14) 0.0259(12) 0.0089(10) 0.0137(11) 0.0079(11)
C30 0.0248(14) 0.0300(14) 0.0273(12) 0.0045(10) 0.0148(11) 0.0074(11)
C31 0.0206(13) 0.0207(12) 0.0194(11) 0.0001(9) 0.0044(10) 0.0031(10)
C32 0.0290(15) 0.0339(15) 0.0357(13) 0.0136(11) 0.0206(12) 0.0085(12)
C33 0.0231(14) 0.0351(15) 0.0364(13) 0.0089(11) 0.0182(12) 0.0066(11)
C34 0.0253(14) 0.0220(13) 0.0173(11) -0.0014(9) 0.0052(10) 0.0031(10)
O10 0.0269(11) 0.0523(12) 0.0237(9) -0.0077(8) 0.0081(8) -0.0012(9)

loop_
_atom_type_symbol
_atom_type_description
_atom_type_scat_dispersion_real
_atom_type_scat_dispersion_imag
_atom_type_scat_source
C C 0.0033 0.0016 'International Tables Vol C Tables 4.2.6.8 and 6.1.1.4'
H H 0.0000 0.0000 'International Tables Vol C Tables 4.2.6.8 and 6.1.1.4'
N N 0.0061 0.0033 'International Tables Vol C Tables 4.2.6.8 and 6.1.1.4'
O O 0.0106 0.0060 'International Tables Vol C Tables 4.2.6.8 and 6.1.1.4'
S S 0.1246 0.1234 'International Tables Vol C Tables 4.2.6.8 and 6.1.1.4'
Co Co 0.3494 0.9721 'International Tables Vol C Tables 4.2.6.8 and 6.1.1.4'

loop_
_geom_angle_atom_site_label_1
_geom_angle_atom_site_label_2
_geom_angle_atom_site_label_3
_geom_angle
_geom_angle_site_symmetry_1
_geom_angle_site_symmetry_3
_geom_angle_publ_flag
O3 Co O4 98.00(6) . 2 ?
O3 Co O9 90.22(6) . . ?
O4 Co O9 88.50(5) 2 . ?
O3 Co O8 172.49(6) . 8_556 ?
O4 Co O8 88.70(6) 2 8_556 ?
O9 Co O8 93.36(6) . 8_556 ?
O3 Co N1 85.82(7) . . ?
O4 Co N1 86.26(6) 2 . ?
O9 Co N1 172.92(7) . . ?
O8 Co N1 91.27(7) 8_556 . ?
O3 Co N3 85.36(6) . . ?
O4 Co N3 176.54(7) 2 . ?
O9 Co N3 92.33(6) . . ?
O8 Co N3 87.90(6) 8_556 . ?
N1 Co N3 93.19(6) . . ?
O6 S O5 118.89(10) . . ?
O6 S C25 108.02(10) . . ?
O5 S C25 108.21(10) . . ?
O6 S C28 107.62(10) . . ?
O5 S C28 107.55(10) . . ?
C25 S C28 105.82(10) . . ?
C21 O3 Co 134.65(13) . . ?
C21 O4 Co 135.72(15) . 2 ?
C34 O8 Co 121.68(15) . 8_455 ?
Co O9 Co 118.56(10) 2 . ?
Co O9 H9C 116(2) 2 . ?
Co O9 H9C 95(2) . . ?
Co O9 H9C 95(2) 2 2 ?
Co O9 H9C 116(2) . 2 ?
H9C O9 H9C 118(4) . 2 ?
C1 N1 C5 115.53(19) . . ?
C1 N1 Co 122.64(14) . . ?
C5 N1 Co 120.18(16) . . ?
C6 N2 C3 125.2(2) . . ?
C6 N2 H2A 117.4 . . ?
C3 N2 H2A 117.4 . . ?
C15 N3 C11 115.57(18) . . ?
C15 N3 Co 121.78(15) . . ?
C11 N3 Co 121.53(15) . . ?
C16 N4 C13 128.5(2) . . ?
C16 N4 H4A 115.7 . . ?
C13 N4 H4A 115.7 . . ?
N1 C1 C2 124.4(2) . . ?
N1 C1 H1A 117.8 . . ?
C2 C1 H1A 117.8 . . ?
C1 C2 C3 119.2(2) . . ?
C1 C2 H2B 120.4 . . ?
C3 C2 H2B 120.4 . . ?
C2 C3 N2 119.1(2) . . ?
C2 C3 C4 117.3(2) . . ?
N2 C3 C4 123.6(2) . . ?
C5 C4 C3 118.8(2) . . ?
C5 C4 H4B 120.6 . . ?
C3 C4 H4B 120.6 . . ?
N1 C5 C4 124.6(2) . . ?
N1 C5 H5B 117.7 . . ?
C4 C5 H5B 117.7 . . ?
O1 C6 N2 122.7(2) . . ?
O1 C6 C7 122.3(2) . . ?
N2 C6 C7 114.9(2) . . ?
C6 C7 C8 112.9(2) . . ?
C6 C7 H7A 109.0 . . ?
C8 C7 H7A 109.0 . . ?
C6 C7 H7B 109.0 . . ?
C8 C7 H7B 109.0 . . ?
H7A C7 H7B 107.8 . . ?
C7 C8 C9 115.0(2) . . ?
C7 C8 H8A 108.5 . . ?
C9 C8 H8A 108.5 . . ?
C7 C8 H8B 108.5 . . ?
C9 C8 H8B 108.5 . . ?
H8A C8 H8B 107.5 . . ?
C8 C9 C10 113.8(3) . . ?
C8 C9 H9A 108.8 . . ?
C10 C9 H9A 108.8 . . ?
C8 C9 H9B 108.8 . . ?
C10 C9 H9B 108.8 . . ?
H9A C9 H9B 107.7 . . ?
C9 C10 C10 114.5(3) . 7_545 ?
C9 C10 H10A 108.6 . . ?
C10 C10 H10A 108.6 7_545 . ?
C9 C10 H10B 108.6 . . ?
C10 C10 H10B 108.6 7_545 . ?
H10A C10 H10B 107.6 . . ?
N3 C11 C12 123.5(2) . . ?
N3 C11 H11A 118.2 . . ?
C12 C11 H11A 118.2 . . ?
C11 C12 C13 119.9(2) . . ?
C11 C12 H12A 120.0 . . ?
C13 C12 H12A 120.0 . . ?
N4 C13 C14 124.4(2) . . ?
N4 C13 C12 118.4(2) . . ?
C14 C13 C12 117.2(2) . . ?
C15 C14 C13 118.4(2) . . ?
C15 C14 H14A 120.8 . . ?
C13 C14 H14A 120.8 . . ?
N3 C15 C14 125.2(2) . . ?
N3 C15 H15A 117.4 . . ?
C14 C15 H15A 117.4 . . ?
O2 C16 N4 123.8(2) . . ?
O2 C16 C17 123.3(2) . . ?
N4 C16 C17 112.8(2) . . ?
C16 C17 C18 110.5(2) . . ?
C16 C17 H17A 109.5 . . ?
C18 C17 H17A 109.5 . . ?
C16 C17 H17B 109.5 . . ?
C18 C17 H17B 109.5 . . ?
H17A C17 H17B 108.1 . . ?
C19 C18 C17 112.9(2) . . ?
C19 C18 H18A 109.0 . . ?
C17 C18 H18A 109.0 . . ?
C19 C18 H18B 109.0 . . ?
C17 C18 H18B 109.0 . . ?
H18A C18 H18B 107.8 . . ?
C20 C19 C18 114.4(2) . . ?
C20 C19 H19A 108.6 . . ?
C18 C19 H19A 108.6 . . ?
C20 C19 H19B 108.6 . . ?
C18 C19 H19B 108.6 . . ?
H19A C19 H19B 107.6 . . ?
C20 C20 C19 114.8(2) 2_554 . ?
C20 C20 H20A 108.6 2_554 . ?
C19 C20 H20A 108.6 . . ?
C20 C20 H20B 108.6 2_554 . ?
C19 C20 H20B 108.6 . . ?
H20A C20 H20B 107.5 . . ?
O4 C21 O3 127.4(2) . . ?
O4 C21 C22 116.3(2) . . ?
O3 C21 C22 116.28(18) . . ?
C23 C22 C27 119.0(2) . . ?
C23 C22 C21 120.23(18) . . ?
C27 C22 C21 120.7(2) . . ?
C24 C23 C22 120.7(2) . . ?
C24 C23 H23A 119.6 . . ?
C22 C23 H23A 119.6 . . ?
C23 C24 C25 119.8(2) . . ?
C23 C24 H24A 120.1 . . ?
C25 C24 H24A 120.1 . . ?
C24 C25 C26 120.8(2) . . ?
C24 C25 S 118.56(18) . . ?
C26 C25 S 120.63(16) . . ?
C25 C26 C27 119.0(2) . . ?
C25 C26 H26A 120.5 . . ?
C27 C26 H26A 120.5 . . ?
C26 C27 C22 120.6(2) . . ?
C26 C27 H27A 119.7 . . ?
C22 C27 H27A 119.7 . . ?
C33 C28 C29 120.8(2) . . ?
C33 C28 S 119.39(18) . . ?
C29 C28 S 119.79(17) . . ?
C30 C29 C28 119.4(2) . . ?
C30 C29 H29A 120.3 . . ?
C28 C29 H29A 120.3 . . ?
C29 C30 C31 120.2(2) . . ?
C29 C30 H30A 119.9 . . ?
C31 C30 H30A 119.9 . . ?
C32 C31 C30 119.4(2) . . ?
C32 C31 C34 122.2(2) . . ?
C30 C31 C34 118.4(2) . . ?
C31 C32 C33 121.0(2) . . ?
C31 C32 H32A 119.5 . . ?
C33 C32 H32A 119.5 . . ?
C28 C33 C32 119.2(2) . . ?
C28 C33 H33A 120.4 . . ?
C32 C33 H33A 120.4 . . ?
O7 C34 O8 125.6(2) . . ?
O7 C34 C31 116.15(19) . . ?
O8 C34 C31 118.2(2) . . ?
H10C O10 H10D 108.4 . . ?

loop_
_geom_bond_atom_site_label_1
_geom_bond_atom_site_label_2
_geom_bond_distance
_geom_bond_site_symmetry_2
_geom_bond_publ_flag
Co O3 2.0663(15) . ?
Co O4 2.0665(14) 2 ?
Co O9 2.1330(12) . ?
Co O8 2.1464(15) 8_556 ?
Co N1 2.1516(18) . ?
Co N3 2.1770(17) . ?
S O6 1.4347(16) . ?
S O5 1.4420(16) . ?
S C25 1.763(2) . ?
S C28 1.765(2) . ?
O1 C6 1.218(3) . ?
O2 C16 1.208(3) . ?
O3 C21 1.257(3) . ?
O4 C21 1.252(3) . ?
O7 C34 1.247(3) . ?
O8 C34 1.270(3) . ?
O9 H9C 0.85(3) . ?
O9 H9C 0.85(3) 2 ?
N1 C1 1.343(3) . ?
N1 C5 1.349(3) . ?
N2 C6 1.367(3) . ?
N2 C3 1.398(3) . ?
N2 H2A 0.8600 . ?
N3 C15 1.329(3) . ?
N3 C11 1.357(3) . ?
N4 C16 1.377(3) . ?
N4 C13 1.390(3) . ?
N4 H4A 0.8600 . ?
C1 C2 1.375(3) . ?
C1 H1A 0.9300 . ?
C2 C3 1.394(3) . ?
C2 H2B 0.9300 . ?
C3 C4 1.401(3) . ?
C4 C5 1.372(3) . ?
C4 H4B 0.9300 . ?
C5 H5B 0.9300 . ?
C6 C7 1.509(3) . ?
C7 C8 1.515(4) . ?
C7 H7A 0.9700 . ?
C7 H7B 0.9700 . ?
C8 C9 1.516(4) . ?
C8 H8A 0.9700 . ?
C8 H8B 0.9700 . ?
C9 C10 1.518(4) . ?
C9 H9A 0.9700 . ?
C9 H9B 0.9700 . ?
C10 C10 1.521(5) 7_545 ?
C10 H10A 0.9700 . ?
C10 H10B 0.9700 . ?
C11 C12 1.368(3) . ?
C11 H11A 0.9300 . ?
C12 C13 1.395(3) . ?
C12 H12A 0.9300 . ?
C13 C14 1.391(3) . ?
C14 C15 1.382(3) . ?
C14 H14A 0.9300 . ?
C15 H15A 0.9300 . ?
C16 C17 1.514(3) . ?
C17 C18 1.527(4) . ?
C17 H17A 0.9700 . ?
C17 H17B 0.9700 . ?
C18 C19 1.524(4) . ?
C18 H18A 0.9700 . ?
C18 H18B 0.9700 . ?
C19 C20 1.510(4) . ?
C19 H19A 0.9700 . ?
C19 H19B 0.9700 . ?
C20 C20 1.497(6) 2_554 ?
C20 H20A 0.9700 . ?
C20 H20B 0.9700 . ?
C21 C22 1.514(3) . ?
C22 C23 1.389(3) . ?
C22 C27 1.389(3) . ?
C23 C24 1.373(3) . ?
C23 H23A 0.9300 . ?
C24 C25 1.379(3) . ?
C24 H24A 0.9300 . ?
C25 C26 1.386(3) . ?
C26 C27 1.388(3) . ?
C26 H26A 0.9300 . ?
C27 H27A 0.9300 . ?
C28 C33 1.380(3) . ?
C28 C29 1.391(3) . ?
C29 C30 1.383(3) . ?
C29 H29A 0.9300 . ?
C30 C31 1.394(3) . ?
C30 H30A 0.9300 . ?
C31 C32 1.380(3) . ?
C31 C34 1.519(3) . ?
C32 C33 1.382(3) . ?
C32 H32A 0.9300 . ?
C33 H33A 0.9300 . ?
O10 H10C 0.8499 . ?
O10 H10D 0.8503 . ?
